data_1516282
loop_
_publ_author_name
'Song, Bai-Qiao'
'Wang, Xin-Long'
'Yang, Guang-Sheng'
'Wang, Hai-Ning'
'Liang, Jun'
'Shao, Kui-Zhan'
'Su, Zhong-Min'

_publ_section_title
;
 A polyrotaxane-like metal--organic framework exhibiting luminescent
 sensing of Eu3+cations and proton conductivity
;
_journal_issue 30
_journal_name_full CrystEngComm
_journal_page_first 6882
_journal_paper_doi 10.1039/C4CE00546E
_journal_volume 16
_journal_year 2014
_chemical_formula_sum 'C60 H60 Cd2 N10 O21'
_chemical_formula_weight 1481.98
_chemical_name_systematic
;
 ?
;
_space_group_IT_number 15
_symmetry_cell_setting monoclinic
_symmetry_space_group_name_Hall '-C 2yc'
_symmetry_space_group_name_H-M 'C 1 2/c 1'
_atom_sites_solution_hydrogens geom
_atom_sites_solution_primary direct
_atom_sites_solution_secondary difmap
_audit_creation_method SHELXL-97
_cell_angle_alpha 90.000(5)
_cell_angle_beta 101.008(5)
_cell_angle_gamma 90.000(5)
_cell_formula_units_Z 8
_cell_length_a 47.182(5)
_cell_length_b 9.857(5)
_cell_length_c 32.787(5)
_cell_measurement_temperature 293(2)
_cell_volume 14968(8)
_computing_cell_refinement SMART
_computing_data_collection 'SMART (Bruker, 1997)'
_computing_data_reduction 'SAINT (Bruker, 1999)'
_computing_molecular_graphics 'Diamond (Brandenburg and Putz, 2008)'
_computing_publication_material SHELXL-97
_computing_structure_refinement 'SHELXL-97 (Sheldrick, 2008)'
_computing_structure_solution 'SHELXS-97(Sheldrick, 2008)'
_diffrn_ambient_temperature 293(2)
_diffrn_measured_fraction_theta_full 0.995
_diffrn_measured_fraction_theta_max 0.995
_diffrn_measurement_device_type 'Bruker APEX CCD area-detector'
_diffrn_measurement_method '\w scans'
_diffrn_radiation_monochromator graphite
_diffrn_radiation_source 'fine-focus sealed tube'
_diffrn_radiation_type MoK\a
_diffrn_radiation_wavelength 0.71069
_diffrn_reflns_av_R_equivalents 0.0450
_diffrn_reflns_av_sigmaI/netI 0.0574
_diffrn_reflns_limit_h_max 56
_diffrn_reflns_limit_h_min -55
_diffrn_reflns_limit_k_max 11
_diffrn_reflns_limit_k_min -11
_diffrn_reflns_limit_l_max 38
_diffrn_reflns_limit_l_min -35
_diffrn_reflns_number 37516
_diffrn_reflns_theta_full 25.00
_diffrn_reflns_theta_max 25.00
_diffrn_reflns_theta_min 2.18
_exptl_absorpt_coefficient_mu 0.640
_exptl_absorpt_correction_T_max 0.8513
_exptl_absorpt_correction_T_min 0.8412
_exptl_absorpt_correction_type multi-scan
_exptl_absorpt_process_details 'SADABS (Sheldrick, 1996)'
_exptl_crystal_colour colorless
_exptl_crystal_density_diffrn 1.315
_exptl_crystal_density_method 'not measured'
_exptl_crystal_description needle
_exptl_crystal_F_000 6032
_exptl_crystal_size_max 0.28
_exptl_crystal_size_mid 0.26
_exptl_crystal_size_min 0.26
_platon_squeeze_details
;
The PLATON SQUEEZE procedure was used to treat regions of
diffuse solvent which could not be sensibly modelled
in terms of atomic sites. Their contribution to the
diffraction pattern was removed and modified F(obs)**2
written to a new HKL file. The number of electrons thus located,
914 per unit cell, is included in the formula, formula weight,
calculated density, and F(000). This residual electron density
was assigned to 2 DMF molecules and 3 water molecules, as DMF has 
40 electrons and water has 10 electrons, thus 2 DMF molecules 
and 3 water molecules have totally 110 electrons, colse to 
the 114 electrons removed from 
the asymmetric unit (C2/c system Z=8, 914/8=114) 
;
_refine_diff_density_max 1.023
_refine_diff_density_min -0.657
_refine_diff_density_rms 0.077
_refine_ls_extinction_method none
_refine_ls_goodness_of_fit_ref 0.963
_refine_ls_hydrogen_treatment mixed
_refine_ls_matrix_type full
_refine_ls_number_parameters 781
_refine_ls_number_reflns 13117
_refine_ls_number_restraints 1
_refine_ls_restrained_S_all 0.965
_refine_ls_R_factor_all 0.0706
_refine_ls_R_factor_gt 0.0459
_refine_ls_shift/su_max 0.015
_refine_ls_shift/su_mean 0.000
_refine_ls_structure_factor_coef Fsqd
_refine_ls_weighting_details 'calc w=1/[\s^2^(Fo^2^)+(0.0759P)^2^+0.0000P] where P=(Fo^2^+2Fc^2^)/3'
_refine_ls_weighting_scheme calc
_refine_ls_wR_factor_gt 0.1196
_refine_ls_wR_factor_ref 0.1283
_reflns_number_gt 8996
_reflns_number_total 13117
_reflns_threshold_expression >2\s(I)
_cod_data_source_file c4ce00546e2.cif
_cod_data_source_block 1
_cod_depositor_comments
;
The following automatic conversions were performed:

'_symmetry_cell_setting' value 'MONOCLINIC ' changed to 'monoclinic'
according to
/usr/data/users/saulius/crontab/automatic-downloads/rss-feeds/RSC/lib/dictionaries/cif_core.dic
dictionary named 'cif_core.dic' version 2.4.2 from 2011-04-26.

Automatic conversion script
Id: cif_fix_values 2281 2013-09-26 08:29:07Z andrius 

 Adding full bibliography for 1516282.cif.
;
_cod_original_sg_symbol_H-M 'C 2/c'
_cod_database_code 1516282

loop_
_symmetry_equiv_pos_as_xyz
'x, y, z'
'-x, y, -z+1/2'
'x+1/2, y+1/2, z'
'-x+1/2, y+1/2, -z+1/2'
'-x, -y, -z'
'x, -y, z-1/2'
'-x+1/2, -y+1/2, -z'
'x+1/2, -y+1/2, z-1/2'

loop_
_atom_site_label
_atom_site_type_symbol
_atom_site_fract_x
_atom_site_fract_y
_atom_site_fract_z
_atom_site_U_iso_or_equiv
_atom_site_adp_type
_atom_site_occupancy
_atom_site_symmetry_multiplicity
_atom_site_calc_flag
_atom_site_refinement_flags
_atom_site_disorder_assembly
_atom_site_disorder_group
Cd1 Cd 0.244112(6) 0.68245(3) 0.365729(8) 0.03892(10) Uani 1 1 d U . .
Cd2 Cd 0.601330(7) -0.04713(3) 0.539257(9) 0.04586(11) Uani 1 1 d . . .
C1A C 0.4380(7) 0.467(3) 0.4329(8) 0.053(8) Uani 0.50 1 d P A 1
H1A H 0.4294 0.3996 0.4462 0.063 Uiso 0.50 1 calc PR A 1
C2A C 0.4431(12) 0.629(6) 0.3977(14) 0.097(15) Uani 0.50 1 d P A 1
H2A H 0.4383 0.7016 0.3795 0.117 Uiso 0.50 1 calc PR A 1
C3A C 0.4701(2) 0.5876(11) 0.4106(3) 0.057(3) Uiso 0.50 1 d P A 1
H3A H 0.4871 0.6255 0.4055 0.069 Uiso 0.50 1 calc PR A 1
C1B C 0.4404(6) 0.474(2) 0.4447(9) 0.035(4) Uani 0.50 1 d P A 2
H1B H 0.4345 0.4311 0.4669 0.042 Uiso 0.50 1 calc PR A 2
C2B C 0.4411(12) 0.612(5) 0.3835(15) 0.084(10) Uani 0.50 1 d P A 2
H2B H 0.4359 0.6743 0.3621 0.100 Uiso 0.50 1 calc PR A 2
C3B C 0.4664(2) 0.5451(11) 0.3956(3) 0.054(3) Uiso 0.50 1 d P A 2
H3B H 0.4817 0.5463 0.3813 0.065 Uiso 0.50 1 calc PR A 2
C4 C 0.22335(9) 0.7644(4) 0.08405(12) 0.0381(9) Uani 1 1 d . . .
H4 H 0.2389 0.8196 0.0952 0.038 Uiso 1 1 calc R . .
C5 C 0.18822(11) 0.6144(5) 0.07822(14) 0.0591(13) Uani 1 1 d . D .
H5 H 0.1756 0.5496 0.0850 0.059 Uiso 1 1 calc R . .
C6 C 0.18897(10) 0.6621(5) 0.04028(13) 0.0542(12) Uani 1 1 d . D .
H6 H 0.1769 0.6363 0.0157 0.054 Uiso 1 1 calc R . .
C7 C 0.30257(9) 0.6430(4) 0.38321(13) 0.0432(10) Uani 1 1 d . D .
C8 C 0.33476(9) 0.6231(4) 0.39255(13) 0.0425(10) Uani 1 1 d . . .
C9 C 0.34671(10) 0.5056(5) 0.41081(15) 0.0554(12) Uani 1 1 d . . .
H9 H 0.3347 0.4387 0.4180 0.055 Uiso 1 1 calc R . .
C10 C 0.37591(10) 0.4848(5) 0.41859(17) 0.0642(14) Uani 1 1 d . . .
H10 H 0.3837 0.4051 0.4312 0.064 Uiso 1 1 calc R D .
C11 C 0.39346(9) 0.5821(4) 0.40764(15) 0.0515(11) Uani 1 1 d . A .
C12 C 0.38225(10) 0.7027(5) 0.38950(15) 0.0574(13) Uani 1 1 d . . .
H12 H 0.3943 0.7692 0.3822 0.057 Uiso 1 1 calc R D .
C13 C 0.35281(10) 0.7215(5) 0.38252(15) 0.0542(12) Uani 1 1 d . . .
H13 H 0.3450 0.8023 0.3708 0.054 Uiso 1 1 calc R . .
C14A C 0.5174(6) 0.414(3) 0.4482(9) 0.084(10) Uani 0.50 1 d P B 1
H14A H 0.5216 0.4890 0.4330 0.100 Uiso 0.50 1 calc PR B 1
C14B C 0.5176(7) 0.423(2) 0.4627(8) 0.058(6) Uani 0.50 1 d P B 2
H14B H 0.5222 0.5107 0.4561 0.070 Uiso 0.50 1 calc PR B 2
C15 C 0.48934(10) 0.3866(5) 0.45476(17) 0.0612(13) Uani 1 1 d . . .
C16A C 0.4850(6) 0.278(4) 0.4803(14) 0.089(11) Uani 0.50 1 d P B 1
H16A H 0.4664 0.2573 0.4838 0.107 Uiso 0.50 1 calc PR B 1
C16B C 0.4805(8) 0.269(4) 0.4681(16) 0.116(15) Uani 0.50 1 d P B 2
H16B H 0.4609 0.2494 0.4653 0.139 Uiso 0.50 1 calc PR B 2
C17A C 0.5064(8) 0.208(3) 0.4990(9) 0.070(8) Uani 0.50 1 d P B 1
H17A H 0.5027 0.1440 0.5181 0.084 Uiso 0.50 1 calc PR B 1
C17B C 0.5036(8) 0.168(3) 0.4882(11) 0.105(13) Uani 0.50 1 d P B 2
H17B H 0.4992 0.0818 0.4964 0.126 Uiso 0.50 1 calc PR B 2
C18 C 0.53298(10) 0.2179(5) 0.49337(17) 0.0598(13) Uani 1 1 d . . .
C19A C 0.5397(7) 0.316(4) 0.4671(11) 0.098(11) Uani 0.50 1 d P B 1
H19A H 0.5582 0.3210 0.4612 0.118 Uiso 0.50 1 calc PR B 1
C19B C 0.5379(5) 0.345(3) 0.4784(9) 0.046(4) Uani 0.50 1 d P B 2
H19B H 0.5569 0.3744 0.4799 0.055 Uiso 0.50 1 calc PR B 2
C20 C 0.55700(12) 0.1263(6) 0.51252(18) 0.0657(14) Uani 1 1 d . B .
C21 C 0.23105(9) 0.6472(5) 0.28160(12) 0.0445(10) Uani 1 1 d . D .
C22 C 0.22497(9) 0.6523(4) 0.23504(12) 0.0412(10) Uani 1 1 d . . .
C23 C 0.22275(11) 0.5364(4) 0.21094(13) 0.0537(12) Uani 1 1 d . . .
H23 H 0.2249 0.4521 0.2239 0.054 Uiso 1 1 calc R . .
C24 C 0.21747(11) 0.5430(4) 0.16864(13) 0.0532(12) Uani 1 1 d . . .
H24 H 0.2153 0.4644 0.1526 0.053 Uiso 1 1 calc R D .
C25 C 0.21540(9) 0.6692(4) 0.15019(11) 0.0393(10) Uani 1 1 d . . .
C26 C 0.21817(10) 0.7861(4) 0.17305(12) 0.0487(11) Uani 1 1 d . . .
H26 H 0.2170 0.8703 0.1600 0.049 Uiso 1 1 calc R D .
C27 C 0.22278(10) 0.7769(4) 0.21583(12) 0.0484(11) Uani 1 1 d . . .
H27 H 0.2244 0.8556 0.2318 0.048 Uiso 1 1 calc R . .
C28 C 0.21875(8) 0.8398(4) 0.01217(11) 0.0366(9) Uani 1 1 d . . .
C29 C 0.21221(9) 0.7980(4) -0.02896(12) 0.0423(10) Uani 1 1 d . . .
H29 H 0.2038 0.7138 -0.0360 0.042 Uiso 1 1 calc R . .
C30 C 0.21855(9) 0.8840(4) -0.05923(11) 0.0414(10) Uani 1 1 d . . .
H30 H 0.2140 0.8577 -0.0869 0.041 Uiso 1 1 calc R . .
C31 C 0.23166(9) 1.0095(4) -0.04910(12) 0.0387(9) Uani 1 1 d . . .
C32 C 0.23866(9) 1.0458(4) -0.00762(12) 0.0442(10) Uani 1 1 d . . .
H32 H 0.2478 1.1284 -0.0004 0.044 Uiso 1 1 calc R . .
C33 C 0.23239(9) 0.9624(4) 0.02318(12) 0.0420(10) Uani 1 1 d . . .
H33 H 0.2372 0.9881 0.0509 0.042 Uiso 1 1 calc R . .
C34 C 0.23593(9) 1.1091(5) -0.08222(13) 0.0471(11) Uani 1 1 d . . .
C35 C 0.64041(13) 0.1898(6) 0.51180(18) 0.0709(16) Uani 1 1 d . . .
H35 H 0.6238(15) 0.257(7) 0.512(2) 0.13(2) Uiso 1 1 d . . .
C36A C 0.6581(2) 0.3975(10) 0.4879(3) 0.077(3) Uiso 0.60 1 d P C 1
H36A H 0.6746 0.4287 0.4774 0.077 Uiso 0.60 1 calc PR C 1
H36B H 0.6568 0.4463 0.5128 0.077 Uiso 0.60 1 calc PR C 1
H36C H 0.6410 0.4125 0.4675 0.077 Uiso 0.60 1 calc PR C 1
C36B C 0.6585(4) 0.3528(18) 0.4642(5) 0.097(5) Uiso 0.40 1 d P C 2
H36D H 0.6774 0.3754 0.4592 0.097 Uiso 0.40 1 calc PR C 2
H36E H 0.6496 0.4326 0.4727 0.097 Uiso 0.40 1 calc PR C 2
H36F H 0.6469 0.3175 0.4392 0.097 Uiso 0.40 1 calc PR C 2
C37A C 0.6909(2) 0.2009(11) 0.5103(3) 0.084(3) Uiso 0.60 1 d P C 1
H37A H 0.7035 0.2542 0.4970 0.084 Uiso 0.60 1 calc PR C 1
H37B H 0.6920 0.1075 0.5025 0.084 Uiso 0.60 1 calc PR C 1
H37C H 0.6966 0.2094 0.5399 0.084 Uiso 0.60 1 calc PR C 1
C37B C 0.6857(4) 0.1712(17) 0.4846(6) 0.098(5) Uiso 0.40 1 d P C 2
H37D H 0.6983 0.2331 0.4741 0.098 Uiso 0.40 1 calc PR C 2
H37E H 0.6779 0.1072 0.4632 0.098 Uiso 0.40 1 calc PR C 2
H37F H 0.6963 0.1236 0.5081 0.098 Uiso 0.40 1 calc PR C 2
C38 C 0.59907(12) -0.2763(5) 0.47667(14) 0.0563(12) Uani 1 1 d . . .
C39 C 0.60813(10) -0.3386(5) 0.43820(13) 0.0484(11) Uani 1 1 d . . .
C40 C 0.59205(11) -0.4383(5) 0.41627(15) 0.0651(14) Uani 1 1 d . . .
H40 H 0.5751 -0.4673 0.4241 0.065 Uiso 1 1 calc R B .
C41 C 0.60096(11) -0.4972(6) 0.38208(16) 0.0714(15) Uani 1 1 d . . .
H41 H 0.5900 -0.5657 0.3671 0.071 Uiso 1 1 calc R . .
C42 C 0.62574(10) -0.4538(5) 0.37073(13) 0.0569(13) Uani 1 1 d . . .
C43 C 0.64162(11) -0.3526(6) 0.39184(15) 0.0679(15) Uani 1 1 d . . .
H43 H 0.6584 -0.3232 0.3836 0.068 Uiso 1 1 calc R . .
C44 C 0.63291(11) -0.2933(5) 0.42551(14) 0.0638(14) Uani 1 1 d . . .
H44 H 0.6437 -0.2229 0.4397 0.064 Uiso 1 1 calc R B .
C45 C 0.61019(12) -0.8508(5) 0.11688(15) 0.0557(12) Uani 1 1 d . . .
C46 C 0.61718(11) -0.7914(5) 0.16041(14) 0.0569(13) Uani 1 1 d . . .
C47 C 0.63982(13) -0.8404(7) 0.18827(17) 0.0857(19) Uani 1 1 d . . .
H47 H 0.6506 -0.9124 0.1810 0.086 Uiso 1 1 calc R . .
C48 C 0.64714(12) -0.7833(7) 0.22790(16) 0.088(2) Uani 1 1 d . . .
H48 H 0.6630 -0.8157 0.2466 0.088 Uiso 1 1 calc R . .
C49 C 0.63099(10) -0.6800(5) 0.23923(14) 0.0604(13) Uani 1 1 d . . .
C50 C 0.60788(13) -0.6296(6) 0.21118(16) 0.0832(18) Uani 1 1 d . . .
H50 H 0.5969 -0.5587 0.2186 0.083 Uiso 1 1 calc R . .
C51 C 0.60121(13) -0.6866(6) 0.17160(15) 0.0804(18) Uani 1 1 d . . .
H51 H 0.5857 -0.6528 0.1525 0.080 Uiso 1 1 calc R . .
C52 C 0.66469(11) -0.5563(6) 0.33886(16) 0.0732(16) Uani 1 1 d . . .
H52 H 0.6800 -0.5396 0.3608 0.073 Uiso 1 1 calc R B .
C53 C 0.62094(10) -0.5610(5) 0.30139(14) 0.0652(15) Uani 1 1 d . . .
H53 H 0.6011 -0.5500 0.2926 0.065 Uiso 1 1 calc R B .
C54 C 0.66659(11) -0.6204(6) 0.30364(15) 0.0708(15) Uani 1 1 d . B .
H54 H 0.6832 -0.6568 0.2965 0.071 Uiso 1 1 calc R . .
N1 N 0.42397(9) 0.5596(4) 0.41286(15) 0.0612(11) Uani 1 1 d . . .
N2 N 0.46635(8) 0.4721(4) 0.43377(14) 0.0649(12) Uani 1 1 d . A .
N3 N 0.20986(7) 0.6800(3) 0.10550(9) 0.0395(8) Uani 1 1 d . . .
N4 N 0.21109(7) 0.7571(3) 0.04419(9) 0.0364(8) Uani 1 1 d . . .
N5 N 0.66128(10) 0.2491(5) 0.49744(18) 0.0929(17) Uani 1 1 d . C .
N6 N 0.19954(17) 0.4995(8) 0.3858(2) 0.124(2) Uani 1 1 d . . .
N7 N 0.63635(8) -0.5189(5) 0.33750(11) 0.0617(11) Uani 1 1 d . . .
N8 N 0.63886(8) -0.6220(5) 0.27972(11) 0.0635(11) Uani 1 1 d . B .
O1 O 0.22329(9) 0.4757(4) 0.38677(13) 0.0781(11) Uani 1 1 d U D .
O2A O 0.1793(2) 0.4726(11) 0.4197(3) 0.122(3) Uiso 0.50 1 d P D 1
O2B O 0.1807(2) 0.4106(12) 0.3926(4) 0.122(3) Uiso 0.50 1 d P D 2
O3A O 0.1900(3) 0.6041(15) 0.3619(4) 0.130(5) Uiso 0.50 1 d P D 1
O3B O 0.1915(2) 0.6321(13) 0.3809(4) 0.110(4) Uiso 0.50 1 d P D 2
O4 O 0.22588(7) 0.7518(4) 0.30075(9) 0.0608(9) Uani 1 1 d . D .
O5 O 0.29268(7) 0.7502(3) 0.36580(11) 0.0676(10) Uani 1 1 d . D .
O6 O 0.28674(6) 0.5508(3) 0.39268(9) 0.0447(7) Uani 1 1 d . D .
O7 O 0.64176(7) 0.0758(3) 0.52689(11) 0.0664(9) Uani 1 1 d . . .
O8 O 0.61434(9) -0.1789(4) 0.49305(11) 0.0770(11) Uani 1 1 d . . .
O9 O 0.57852(8) -0.3252(4) 0.48880(11) 0.0791(11) Uani 1 1 d . . .
O10A O 0.5535(2) 0.0426(11) 0.5395(3) 0.079(3) Uiso 0.40 1 d P B 1
O10B O 0.55152(15) 0.0024(8) 0.5116(2) 0.087(2) Uiso 0.60 1 d P B 2
O11 O 0.58909(9) -0.8006(4) 0.09144(10) 0.0718(10) Uani 1 1 d . . .
O12 O 0.22962(7) 1.0757(3) -0.11883(9) 0.0643(9) Uani 1 1 d . . .
O13 O 0.24469(8) 1.2256(4) -0.07063(10) 0.0684(10) Uani 1 1 d . . .
O14 O 0.24100(9) 0.5435(4) 0.29976(10) 0.0845(13) Uani 1 1 d . D .
O15 O 0.62532(8) -0.9449(4) 0.10733(10) 0.0752(11) Uani 1 1 d . . .
O16A O 0.5798(2) 0.1701(10) 0.5265(3) 0.085(3) Uani 0.60 1 d P B 1
O16B O 0.5800(3) 0.1274(19) 0.5006(6) 0.128(7) Uani 0.40 1 d P B 2

loop_
_atom_site_aniso_label
_atom_site_aniso_U_11
_atom_site_aniso_U_22
_atom_site_aniso_U_33
_atom_site_aniso_U_23
_atom_site_aniso_U_13
_atom_site_aniso_U_12
Cd1 0.04478(19) 0.04172(19) 0.03032(16) 0.00288(13) 0.00733(12) 0.01070(14)
Cd2 0.0481(2) 0.0468(2) 0.0445(2) 0.00660(15) 0.01331(14) 0.00690(15)
C1A 0.049(12) 0.072(13) 0.040(14) -0.001(8) 0.014(9) -0.018(8)
C2A 0.059(12) 0.12(2) 0.12(3) 0.08(2) 0.032(18) 0.046(15)
C1B 0.024(6) 0.029(7) 0.049(15) 0.002(8) -0.001(8) 0.012(5)
C2B 0.058(14) 0.104(15) 0.10(3) 0.060(17) 0.042(17) 0.018(10)
C4 0.043(2) 0.032(2) 0.038(2) -0.0038(18) 0.0031(18) -0.0080(18)
C5 0.072(3) 0.053(3) 0.047(3) 0.007(2) 0.000(2) -0.031(3)
C6 0.061(3) 0.058(3) 0.040(2) -0.003(2) -0.002(2) -0.029(2)
C7 0.044(3) 0.040(3) 0.046(2) 0.006(2) 0.011(2) 0.010(2)
C8 0.042(2) 0.032(2) 0.055(3) 0.006(2) 0.012(2) 0.0079(19)
C9 0.045(3) 0.040(3) 0.084(3) 0.020(2) 0.019(2) 0.004(2)
C10 0.052(3) 0.038(3) 0.104(4) 0.026(3) 0.020(3) 0.012(2)
C11 0.037(2) 0.043(3) 0.076(3) 0.010(2) 0.012(2) 0.010(2)
C12 0.043(3) 0.042(3) 0.087(4) 0.018(2) 0.011(2) -0.003(2)
C13 0.051(3) 0.037(3) 0.077(3) 0.017(2) 0.018(2) 0.013(2)
C14A 0.032(8) 0.117(17) 0.11(2) 0.079(15) 0.025(11) 0.026(9)
C14B 0.060(11) 0.039(8) 0.081(16) 0.020(8) 0.027(10) -0.008(7)
C15 0.037(3) 0.049(3) 0.100(4) 0.019(3) 0.018(3) 0.009(2)
C16A 0.032(13) 0.096(17) 0.15(2) 0.071(14) 0.045(16) 0.010(10)
C16B 0.039(10) 0.063(14) 0.23(4) 0.056(17) -0.003(13) 0.024(9)
C17A 0.058(15) 0.033(11) 0.125(15) 0.051(11) 0.033(13) 0.007(9)
C17B 0.031(8) 0.07(2) 0.20(3) 0.039(17) 0.006(12) -0.005(13)
C18 0.037(3) 0.054(3) 0.088(4) 0.010(3) 0.012(2) 0.004(2)
C19A 0.050(10) 0.10(2) 0.15(3) 0.055(17) 0.048(15) 0.032(12)
C19B 0.023(8) 0.039(8) 0.078(10) -0.001(7) 0.020(6) 0.001(7)
C20 0.047(3) 0.057(3) 0.092(4) 0.007(3) 0.010(3) 0.000(3)
C21 0.051(3) 0.048(3) 0.034(2) 0.005(2) 0.0076(19) 0.012(2)
C22 0.048(3) 0.044(3) 0.032(2) 0.0012(19) 0.0094(18) 0.007(2)
C23 0.087(4) 0.031(2) 0.042(3) 0.006(2) 0.012(2) 0.005(2)
C24 0.096(4) 0.027(2) 0.037(2) -0.0032(19) 0.015(2) 0.000(2)
C25 0.052(3) 0.038(2) 0.027(2) -0.0037(18) 0.0072(18) -0.0046(19)
C26 0.076(3) 0.031(2) 0.036(2) 0.0010(18) 0.003(2) -0.005(2)
C27 0.073(3) 0.035(2) 0.036(2) -0.0035(19) 0.009(2) -0.001(2)
C28 0.045(2) 0.035(2) 0.030(2) 0.0023(17) 0.0069(17) 0.0010(18)
C29 0.045(2) 0.042(3) 0.038(2) -0.0099(19) 0.0044(18) -0.0041(19)
C30 0.047(2) 0.054(3) 0.023(2) -0.0039(19) 0.0066(17) 0.002(2)
C31 0.041(2) 0.040(2) 0.036(2) 0.0010(18) 0.0108(18) 0.0002(19)
C32 0.054(3) 0.040(2) 0.039(2) -0.0071(19) 0.0116(19) -0.013(2)
C33 0.059(3) 0.039(2) 0.028(2) -0.0033(18) 0.0076(18) -0.007(2)
C34 0.044(3) 0.058(3) 0.041(3) 0.010(2) 0.014(2) -0.005(2)
C35 0.061(4) 0.061(4) 0.089(4) 0.030(3) 0.009(3) -0.002(3)
C38 0.064(3) 0.063(3) 0.042(3) -0.003(2) 0.011(2) 0.011(3)
C39 0.051(3) 0.055(3) 0.039(2) -0.004(2) 0.011(2) 0.004(2)
C40 0.053(3) 0.083(4) 0.065(3) -0.021(3) 0.023(2) -0.007(3)
C41 0.057(3) 0.082(4) 0.074(4) -0.034(3) 0.010(3) -0.014(3)
C42 0.045(3) 0.084(4) 0.041(3) -0.014(2) 0.008(2) 0.001(3)
C43 0.053(3) 0.096(4) 0.057(3) -0.017(3) 0.018(2) -0.021(3)
C44 0.067(3) 0.078(4) 0.048(3) -0.016(3) 0.017(2) -0.018(3)
C45 0.070(3) 0.053(3) 0.046(3) -0.002(2) 0.018(3) -0.010(3)
C46 0.067(3) 0.066(3) 0.041(3) -0.006(2) 0.017(2) 0.003(3)
C47 0.089(4) 0.108(5) 0.062(4) -0.026(3) 0.019(3) 0.038(4)
C48 0.074(4) 0.133(6) 0.052(3) -0.018(3) 0.001(3) 0.049(4)
C49 0.054(3) 0.084(4) 0.044(3) -0.016(3) 0.010(2) 0.015(3)
C50 0.090(4) 0.093(4) 0.060(3) -0.027(3) -0.003(3) 0.039(3)
C51 0.090(4) 0.095(5) 0.048(3) -0.016(3) -0.007(3) 0.030(3)
C52 0.046(3) 0.113(5) 0.057(3) -0.015(3) 0.000(2) 0.018(3)
C53 0.043(3) 0.099(4) 0.053(3) -0.024(3) 0.005(2) 0.016(3)
C54 0.048(3) 0.100(4) 0.064(3) -0.021(3) 0.011(2) 0.013(3)
N1 0.045(2) 0.052(3) 0.088(3) 0.025(2) 0.018(2) 0.014(2)
N2 0.043(2) 0.060(3) 0.095(3) 0.027(2) 0.020(2) 0.011(2)
N3 0.054(2) 0.0336(19) 0.0304(17) -0.0017(15) 0.0056(15) -0.0120(16)
N4 0.045(2) 0.0339(19) 0.0279(17) -0.0004(14) 0.0004(14) -0.0072(15)
N5 0.056(3) 0.077(3) 0.147(5) 0.059(3) 0.023(3) 0.002(3)
N6 0.114(6) 0.120(6) 0.136(6) 0.040(5) 0.021(5) 0.018(5)
N7 0.050(2) 0.092(3) 0.042(2) -0.019(2) 0.0049(18) 0.005(2)
N8 0.048(2) 0.094(3) 0.047(2) -0.016(2) 0.0047(18) 0.017(2)
O1 0.058(2) 0.074(2) 0.105(3) 0.010(2) 0.021(2) -0.0144(19)
O4 0.082(2) 0.067(2) 0.0325(16) -0.0019(16) 0.0070(15) 0.0245(19)
O5 0.048(2) 0.049(2) 0.105(3) 0.037(2) 0.0135(18) 0.0148(16)
O6 0.0438(17) 0.0370(17) 0.0544(18) 0.0054(14) 0.0124(13) 0.0018(14)
O7 0.055(2) 0.053(2) 0.091(3) 0.0232(19) 0.0141(18) 0.0036(16)
O8 0.096(3) 0.079(3) 0.063(2) -0.026(2) 0.031(2) -0.014(2)
O9 0.075(3) 0.106(3) 0.066(2) -0.011(2) 0.038(2) -0.010(2)
O11 0.099(3) 0.067(2) 0.047(2) -0.0077(17) 0.0070(19) 0.002(2)
O12 0.078(2) 0.080(3) 0.0343(18) 0.0100(16) 0.0081(15) -0.0161(19)
O13 0.104(3) 0.055(2) 0.050(2) 0.0117(17) 0.0233(18) -0.015(2)
O14 0.141(4) 0.068(3) 0.0411(19) 0.0111(17) 0.009(2) 0.044(2)
O15 0.085(3) 0.085(3) 0.057(2) -0.0220(19) 0.0178(19) 0.013(2)
O16A 0.040(4) 0.065(5) 0.142(9) -0.016(5) -0.004(5) 0.011(3)
O16B 0.060(9) 0.137(16) 0.197(19) 0.088(13) 0.052(12) 0.060(10)

loop_
_atom_type_symbol
_atom_type_description
_atom_type_scat_dispersion_real
_atom_type_scat_dispersion_imag
_atom_type_scat_source
C C 0.0033 0.0016 'International Tables Vol C Tables 4.2.6.8 and 6.1.1.4'
N N 0.0061 0.0033 'International Tables Vol C Tables 4.2.6.8 and 6.1.1.4'
O O 0.0106 0.0060 'International Tables Vol C Tables 4.2.6.8 and 6.1.1.4'
Cd Cd -0.8075 1.2024 'International Tables Vol C Tables 4.2.6.8 and 6.1.1.4'
H H 0.0000 0.0000 'International Tables Vol C Tables 4.2.6.8 and 6.1.1.4'

loop_
_geom_angle_atom_site_label_1
_geom_angle_atom_site_label_2
_geom_angle_atom_site_label_3
_geom_angle
_geom_angle_site_symmetry_1
_geom_angle_site_symmetry_3
O4 Cd1 O13 133.27(12) . 6_576
O4 Cd1 O5 96.29(12) . .
O13 Cd1 O5 92.55(13) 6_576 .
O4 Cd1 O6 130.69(10) . .
O13 Cd1 O6 90.87(12) 6_576 .
O5 Cd1 O6 54.37(10) . .
O4 Cd1 O1 115.09(14) . .
O13 Cd1 O1 90.47(14) 6_576 .
O5 Cd1 O1 132.66(12) . .
O6 Cd1 O1 78.37(12) . .
O4 Cd1 O14 53.65(11) . .
O13 Cd1 O14 170.49(13) 6_576 .
O5 Cd1 O14 92.93(14) . .
O6 Cd1 O14 86.02(11) . .
O1 Cd1 O14 80.10(14) . .
O4 Cd1 O12 80.54(11) . 6_576
O13 Cd1 O12 53.32(11) 6_576 6_576
O5 Cd1 O12 91.83(12) . 6_576
O6 Cd1 O12 131.61(10) . 6_576
O1 Cd1 O12 126.17(13) . 6_576
O14 Cd1 O12 134.19(10) . 6_576
O4 Cd1 O3A 81.5(3) . .
O13 Cd1 O3A 90.1(3) 6_576 .
O5 Cd1 O3A 177.3(3) . .
O6 Cd1 O3A 126.1(3) . .
O1 Cd1 O3A 47.7(3) . .
O14 Cd1 O3A 84.5(3) . .
O12 Cd1 O3A 89.4(3) 6_576 .
O4 Cd1 C21 27.03(12) . .
O13 Cd1 C21 160.01(13) 6_576 .
O5 Cd1 C21 93.91(13) . .
O6 Cd1 C21 108.23(11) . .
O1 Cd1 C21 98.93(14) . .
O14 Cd1 C21 26.68(11) . .
O12 Cd1 C21 107.53(12) 6_576 .
O3A Cd1 C21 83.4(3) . .
O4 Cd1 C7 115.48(12) . .
O13 Cd1 C7 91.70(13) 6_576 .
O5 Cd1 C7 27.13(11) . .
O6 Cd1 C7 27.23(10) . .
O1 Cd1 C7 105.58(14) . .
O14 Cd1 C7 89.64(13) . .
O12 Cd1 C7 112.84(12) 6_576 .
O3A Cd1 C7 153.3(3) . .
C21 Cd1 C7 102.57(12) . .
O4 Cd1 C34 106.73(13) . 6_576
O13 Cd1 C34 26.91(12) 6_576 6_576
O5 Cd1 C34 92.23(13) . 6_576
O6 Cd1 C34 112.39(12) . 6_576
O1 Cd1 C34 109.89(14) . 6_576
O14 Cd1 C34 160.17(13) . 6_576
O12 Cd1 C34 26.41(11) 6_576 6_576
O3A Cd1 C34 90.0(3) . 6_576
C21 Cd1 C34 133.75(14) . 6_576
C7 Cd1 C34 103.42(13) . 6_576
O8 Cd2 O16B 102.7(5) . .
O8 Cd2 O15 120.25(15) . 6_546
O16B Cd2 O15 130.8(6) . 6_546
O8 Cd2 O7 80.89(14) . .
O16B Cd2 O7 78.5(5) . .
O15 Cd2 O7 85.41(12) 6_546 .
O8 Cd2 O16A 125.9(3) . .
O16B Cd2 O16A 23.5(5) . .
O15 Cd2 O16A 108.4(2) 6_546 .
O7 Cd2 O16A 80.7(3) . .
O8 Cd2 O10B 104.2(2) . .
O16B Cd2 O10B 48.2(5) . .
O15 Cd2 O10B 129.6(2) 6_546 .
O7 Cd2 O10B 126.6(2) . .
O16A Cd2 O10B 52.8(3) . .
O8 Cd2 O10A 127.4(3) . .
O16B Cd2 O10A 53.7(4) . .
O15 Cd2 O10A 107.2(3) 6_546 .
O7 Cd2 O10A 126.6(3) . .
O16A Cd2 O10A 45.9(3) . .
O10B Cd2 O10A 23.5(2) . .
O8 Cd2 O11 105.00(14) . 6_546
O16B Cd2 O11 136.6(4) . 6_546
O15 Cd2 O11 55.59(12) 6_546 6_546
O7 Cd2 O11 138.39(12) . 6_546
O16A Cd2 O11 122.1(3) . 6_546
O10B Cd2 O11 92.5(2) . 6_546
O10A Cd2 O11 82.9(3) . 6_546
O8 Cd2 C45 114.97(15) . 6_546
O16B Cd2 C45 141.9(5) . 6_546
O15 Cd2 C45 27.50(13) 6_546 6_546
O7 Cd2 C45 111.68(15) . 6_546
O16A Cd2 C45 119.2(3) . 6_546
O10B Cd2 C45 113.4(2) . 6_546
O10A Cd2 C45 96.3(3) . 6_546
O11 Cd2 C45 28.11(13) 6_546 6_546
O8 Cd2 C20 117.04(17) . .
O16B Cd2 C20 26.4(4) . .
O15 Cd2 C20 122.70(16) 6_546 .
O7 Cd2 C20 102.68(15) . .
O16A Cd2 C20 25.5(2) . .
O10B Cd2 C20 27.4(2) . .
O10A Cd2 C20 27.2(2) . .
O11 Cd2 C20 110.18(15) 6_546 .
C45 Cd2 C20 120.76(16) 6_546 .
N1 C1A N2 115(3) . .
N1 C1A C2A 38.9(19) . .
N2 C1A C2A 76(2) . .
N1 C1A H1A 122.7 . .
N2 C1A H1A 122.7 . .
C2A C1A H1A 161.5 . .
N1 C2A C3A 114(3) . .
N1 C2A C1A 36.5(16) . .
C3A C2A C1A 78(2) . .
N1 C2A H2A 123.0 . .
C3A C2A H2A 123.0 . .
C1A C2A H2A 159.2 . .
C2A C3A N2 102(2) . .
C2A C3A H3A 128.9 . .
N2 C3A H3A 128.9 . .
N2 C1B N1 102(2) . .
N2 C1B H1B 129.1 . .
N1 C1B H1B 129.0 . .
C3B C2B N1 102(3) . .
C3B C2B H2B 129.1 . .
N1 C2B H2B 129.1 . .
C2B C3B N2 110(2) . .
C2B C3B H3B 124.9 . .
N2 C3B H3B 124.9 . .
N4 C4 N3 109.0(3) . .
N4 C4 H4 125.5 . .
N3 C4 H4 125.5 . .
C6 C5 N3 106.9(4) . .
C6 C5 H5 126.6 . .
N3 C5 H5 126.6 . .
C5 C6 N4 107.7(4) . .
C5 C6 H6 126.2 . .
N4 C6 H6 126.2 . .
O5 C7 O6 122.6(4) . .
O5 C7 C8 118.5(4) . .
O6 C7 C8 118.9(4) . .
O5 C7 Cd1 60.7(2) . .
O6 C7 Cd1 61.9(2) . .
C8 C7 Cd1 179.2(3) . .
C13 C8 C9 118.6(4) . .
C13 C8 C7 120.6(4) . .
C9 C8 C7 120.9(4) . .
C10 C9 C8 121.5(4) . .
C10 C9 H9 119.2 . .
C8 C9 H9 119.2 . .
C11 C10 C9 119.2(4) . .
C11 C10 H10 120.4 . .
C9 C10 H10 120.4 . .
C10 C11 C12 121.1(4) . .
C10 C11 N1 120.5(4) . .
C12 C11 N1 118.4(4) . .
C13 C12 C11 118.4(4) . .
C13 C12 H12 120.8 . .
C11 C12 H12 120.8 . .
C8 C13 C12 121.2(4) . .
C8 C13 H13 119.4 . .
C12 C13 H13 119.4 . .
C15 C14A C19A 115(2) . .
C15 C14A H14A 122.4 . .
C19A C14A H14A 122.4 . .
C19B C14B C15 124(2) . .
C19B C14B H14B 117.8 . .
C15 C14B H14B 117.8 . .
C16B C15 C14B 122(2) . .
C16B C15 C16A 18(4) . .
C14B C15 C16A 109.6(18) . .
C16B C15 C14A 125.6(18) . .
C14B C15 C14A 20(2) . .
C16A C15 C14A 119.3(17) . .
C16B C15 N2 114.2(17) . .
C14B C15 N2 124.1(11) . .
C16A C15 N2 123.5(12) . .
C14A C15 N2 117.2(12) . .
C17A C16A C15 121(2) . .
C17A C16A H16A 119.7 . .
C15 C16A H16A 119.7 . .
C15 C16B C17B 118(3) . .
C15 C16B H16B 121.2 . .
C17B C16B H16B 121.2 . .
C16A C17A C18 125.6(18) . .
C16A C17A H17A 117.2 . .
C18 C17A H17A 117.2 . .
C18 C17B C16B 115(2) . .
C18 C17B H17B 122.6 . .
C16B C17B H17B 122.6 . .
C17A C18 C19A 118.9(18) . .
C17A C18 C19B 110.5(15) . .
C19A C18 C19B 20.3(17) . .
C17A C18 C17B 21(3) . .
C19A C18 C17B 120(2) . .
C19B C18 C17B 119.2(17) . .
C17A C18 C20 124.6(11) . .
C19A C18 C20 116.4(15) . .
C19B C18 C20 122.2(12) . .
C17B C18 C20 118.6(13) . .
C18 C19A C14A 120(2) . .
C18 C19A H19A 120.2 . .
C14A C19A H19A 120.2 . .
C14B C19B C18 122(2) . .
C14B C19B H19B 119.1 . .
C18 C19B H19B 119.1 . .
O16A C20 O16B 46.7(9) . .
O16A C20 O10A 101.7(9) . .
O16B C20 O10A 118.6(10) . .
O16A C20 O10B 122.7(7) . .
O16B C20 O10B 101.2(11) . .
O10A C20 O10B 46.5(5) . .
O16A C20 C18 120.8(7) . .
O16B C20 C18 120.7(9) . .
O10A C20 C18 120.6(6) . .
O10B C20 C18 116.4(6) . .
O16A C20 Cd2 60.7(5) . .
O16B C20 Cd2 55.4(8) . .
O10A C20 Cd2 63.3(5) . .
O10B C20 Cd2 62.3(4) . .
C18 C20 Cd2 174.1(4) . .
O14 C21 O4 122.2(4) . .
O14 C21 C22 120.1(4) . .
O4 C21 C22 117.7(4) . .
O14 C21 Cd1 68.0(2) . .
O4 C21 Cd1 54.4(2) . .
C22 C21 Cd1 170.6(3) . .
C27 C22 C23 119.1(4) . .
C27 C22 C21 118.6(4) . .
C23 C22 C21 122.3(4) . .
C24 C23 C22 121.5(4) . .
C24 C23 H23 119.3 . .
C22 C23 H23 119.3 . .
C23 C24 C25 118.2(4) . .
C23 C24 H24 120.9 . .
C25 C24 H24 120.9 . .
C26 C25 C24 121.9(4) . .
C26 C25 N3 118.3(4) . .
C24 C25 N3 119.7(3) . .
C25 C26 C27 118.8(4) . .
C25 C26 H26 120.6 . .
C27 C26 H26 120.6 . .
C22 C27 C26 120.5(4) . .
C22 C27 H27 119.8 . .
C26 C27 H27 119.8 . .
C33 C28 C29 121.3(4) . .
C33 C28 N4 118.5(3) . .
C29 C28 N4 120.2(3) . .
C30 C29 C28 118.5(4) . .
C30 C29 H29 120.7 . .
C28 C29 H29 120.7 . .
C29 C30 C31 121.4(4) . .
C29 C30 H30 119.3 . .
C31 C30 H30 119.3 . .
C32 C31 C30 118.4(4) . .
C32 C31 C34 120.0(4) . .
C30 C31 C34 121.4(4) . .
C33 C32 C31 121.4(4) . .
C33 C32 H32 119.3 . .
C31 C32 H32 119.3 . .
C32 C33 C28 119.0(4) . .
C32 C33 H33 120.5 . .
C28 C33 H33 120.5 . .
O12 C34 O13 123.2(4) . .
O12 C34 C31 119.4(4) . .
O13 C34 C31 117.4(4) . .
O12 C34 Cd1 68.2(2) . 6_575
O13 C34 Cd1 54.9(2) . 6_575
C31 C34 Cd1 172.1(3) . 6_575
O7 C35 N5 124.8(6) . .
O7 C35 H35 125(4) . .
N5 C35 H35 110(4) . .
N5 C36A H36A 109.5 . .
N5 C36A H36B 109.5 . .
H36A C36A H36B 109.5 . .
N5 C36A H36C 109.5 . .
H36A C36A H36C 109.5 . .
H36B C36A H36C 109.5 . .
N5 C36B H36D 109.5 . .
N5 C36B H36E 109.5 . .
H36D C36B H36E 109.5 . .
N5 C36B H36F 109.5 . .
H36D C36B H36F 109.5 . .
H36E C36B H36F 109.5 . .
N5 C37A H37A 109.5 . .
N5 C37A H37B 109.5 . .
H37A C37A H37B 109.5 . .
N5 C37A H37C 109.5 . .
H37A C37A H37C 109.5 . .
H37B C37A H37C 109.5 . .
N5 C37B H37D 109.5 . .
N5 C37B H37E 109.5 . .
H37D C37B H37E 109.5 . .
N5 C37B H37F 109.5 . .
H37D C37B H37F 109.5 . .
H37E C37B H37F 109.5 . .
O9 C38 O8 126.2(5) . .
O9 C38 C39 118.4(5) . .
O8 C38 C39 115.4(5) . .
C40 C39 C44 119.4(4) . .
C40 C39 C38 120.5(4) . .
C44 C39 C38 120.1(4) . .
C39 C40 C41 120.1(5) . .
C39 C40 H40 119.9 . .
C41 C40 H40 119.9 . .
C42 C41 C40 119.6(5) . .
C42 C41 H41 120.2 . .
C40 C41 H41 120.2 . .
C43 C42 C41 120.8(4) . .
C43 C42 N7 118.6(4) . .
C41 C42 N7 120.6(4) . .
C42 C43 C44 120.0(5) . .
C42 C43 H43 120.0 . .
C44 C43 H43 120.0 . .
C43 C44 C39 120.0(5) . .
C43 C44 H44 120.0 . .
C39 C44 H44 120.0 . .
O15 C45 O11 122.6(5) . .
O15 C45 C46 119.4(5) . .
O11 C45 C46 118.0(5) . .
O15 C45 Cd2 58.5(3) . 6_545
O11 C45 Cd2 64.2(3) . 6_545
C46 C45 Cd2 176.3(4) . 6_545
C47 C46 C51 119.4(5) . .
C47 C46 C45 119.9(5) . .
C51 C46 C45 120.7(5) . .
C46 C47 C48 120.4(5) . .
C46 C47 H47 119.8 . .
C48 C47 H47 119.8 . .
C49 C48 C47 120.1(5) . .
C49 C48 H48 119.9 . .
C47 C48 H48 119.9 . .
C48 C49 C50 119.9(5) . .
C48 C49 N8 119.5(4) . .
C50 C49 N8 120.6(4) . .
C49 C50 C51 119.1(5) . .
C49 C50 H50 120.5 . .
C51 C50 H50 120.5 . .
C46 C51 C50 121.0(5) . .
C46 C51 H51 119.5 . .
C50 C51 H51 119.5 . .
C54 C52 N7 108.9(4) . .
C54 C52 H52 125.6 . .
N7 C52 H52 125.6 . .
N7 C53 N8 108.5(4) . .
N7 C53 H53 125.8 . .
N8 C53 H53 125.8 . .
C52 C54 N8 106.4(4) . .
C52 C54 H54 126.8 . .
N8 C54 H54 126.8 . .
C1A N1 C2A 105(3) . .
C1A N1 C11 126.8(16) . .
C2A N1 C11 129(2) . .
C1A N1 C1B 14(2) . .
C2A N1 C1B 105(2) . .
C11 N1 C1B 124.3(12) . .
C1A N1 C2B 108(3) . .
C2A N1 C2B 19(4) . .
C11 N1 C2B 122(2) . .
C1B N1 C2B 113(2) . .
C1B N2 C1A 17(2) . .
C1B N2 C3A 110.5(11) . .
C1A N2 C3A 104.3(15) . .
C1B N2 C15 121.5(11) . .
C1A N2 C15 130.5(14) . .
C3A N2 C15 125.1(6) . .
C1B N2 C3B 112.3(12) . .
C1A N2 C3B 99.7(14) . .
C3A N2 C3B 26.1(5) . .
C15 N2 C3B 125.4(5) . .
C4 N3 C5 108.6(3) . .
C4 N3 C25 124.9(3) . .
C5 N3 C25 126.2(3) . .
C4 N4 C6 107.8(3) . .
C4 N4 C28 124.7(3) . .
C6 N4 C28 127.4(3) . .
C35 N5 C37A 119.7(6) . .
C35 N5 C36B 127.4(8) . .
C37A N5 C36B 112.4(8) . .
C35 N5 C36A 117.4(6) . .
C37A N5 C36A 115.4(6) . .
C36B N5 C36A 35.1(7) . .
C35 N5 C37B 122.7(8) . .
C37A N5 C37B 34.6(7) . .
C36B N5 C37B 96.3(10) . .
C36A N5 C37B 119.3(8) . .
O1 N6 O3A 113.6(9) . .
O1 N6 O2B 124.0(8) . .
O3A N6 O2B 117.5(10) . .
O1 N6 O3B 116.7(8) . .
O3A N6 O3B 29.0(7) . .
O2B N6 O3B 119.0(9) . .
O1 N6 O2A 130.7(7) . .
O3A N6 O2A 110.9(9) . .
O2B N6 O2A 42.0(6) . .
O3B N6 O2A 93.0(8) . .
C53 N7 C52 107.9(4) . .
C53 N7 C42 127.2(4) . .
C52 N7 C42 124.9(4) . .
C53 N8 C54 108.4(4) . .
C53 N8 C49 126.3(4) . .
C54 N8 C49 125.3(4) . .
N6 O1 Cd1 105.6(5) . .
N6 O3A Cd1 89.0(7) . .
C21 O4 Cd1 98.6(3) . .
C7 O5 Cd1 92.2(3) . .
C7 O6 Cd1 90.8(2) . .
C35 O7 Cd2 124.0(3) . .
C38 O8 Cd2 122.6(3) . .
C20 O10A Cd2 89.5(6) . .
C20 O10B Cd2 90.4(4) . .
C45 O11 Cd2 87.7(3) . 6_545
C34 O12 Cd1 85.4(3) . 6_575
C34 O13 Cd1 98.1(3) . 6_575
C21 O14 Cd1 85.3(3) . .
C45 O15 Cd2 94.0(3) . 6_545
C20 O16A Cd2 93.9(6) . .
C20 O16B Cd2 98.2(10) . .

loop_
_geom_bond_atom_site_label_1
_geom_bond_atom_site_label_2
_geom_bond_distance
_geom_bond_site_symmetry_2
Cd1 O4 2.246(3) .
Cd1 O13 2.270(3) 6_576
Cd1 O5 2.387(3) .
Cd1 O6 2.415(3) .
Cd1 O1 2.419(4) .
Cd1 O14 2.541(3) .
Cd1 O12 2.558(3) 6_576
Cd1 O3A 2.647(13) .
Cd1 C21 2.731(4) .
Cd1 C7 2.736(4) .
Cd1 C34 2.745(4) 6_576
Cd2 O8 2.171(3) .
Cd2 O16B 2.256(15) .
Cd2 O15 2.303(3) 6_546
Cd2 O7 2.359(3) .
Cd2 O16A 2.371(10) .
Cd2 O10B 2.402(7) .
Cd2 O10A 2.424(10) .
Cd2 O11 2.427(3) 6_546
Cd2 C45 2.694(5) 6_546
Cd2 C20 2.714(5) .
C1A N1 1.24(3) .
C1A N2 1.33(3) .
C1A C2A 2.01(6) .
C1A H1A 0.9300 .
C2A N1 1.31(5) .
C2A C3A 1.33(5) .
C2A H2A 0.9300 .
C3A N2 1.399(11) .
C3A H3A 0.9300 .
C1B N2 1.34(3) .
C1B N1 1.45(2) .
C1B H1B 0.9300 .
C2B C3B 1.36(5) .
C2B N1 1.46(5) .
C2B H2B 0.9300 .
C3B N2 1.445(11) .
C3B H3B 0.9300 .
C4 N4 1.326(5) .
C4 N3 1.327(5) .
C4 H4 0.9300 .
C5 C6 1.336(6) .
C5 N3 1.382(5) .
C5 H5 0.9300 .
C6 N4 1.390(5) .
C6 H6 0.9300 .
C7 O5 1.249(5) .
C7 O6 1.252(5) .
C7 C8 1.503(6) .
C8 C13 1.371(6) .
C8 C9 1.375(6) .
C9 C10 1.368(6) .
C9 H9 0.9300 .
C10 C11 1.359(6) .
C10 H10 0.9300 .
C11 C12 1.388(6) .
C11 N1 1.434(6) .
C12 C13 1.376(6) .
C12 H12 0.9300 .
C13 H13 0.9300 .
C14A C15 1.41(3) .
C14A C19A 1.47(5) .
C14A H14A 0.9300 .
C14B C19B 1.26(4) .
C14B C15 1.36(3) .
C14B H14B 0.9300 .
C15 C16B 1.33(3) .
C15 C16A 1.39(3) .
C15 N2 1.440(6) .
C16A C17A 1.28(5) .
C16A H16A 0.9300 .
C16B C17B 1.53(5) .
C16B H16B 0.9300 .
C17A C18 1.30(3) .
C17A H17A 0.9300 .
C17B C18 1.45(4) .
C17B H17B 0.9300 .
C18 C19A 1.37(4) .
C18 C19B 1.38(3) .
C18 C20 1.490(7) .
C19A H19A 0.9300 .
C19B H19B 0.9300 .
C20 O16A 1.170(10) .
C20 O16B 1.221(15) .
C20 O10A 1.243(10) .
C20 O10B 1.247(9) .
C21 O14 1.230(5) .
C21 O4 1.255(5) .
C21 C22 1.499(5) .
C22 C27 1.376(6) .
C22 C23 1.381(6) .
C23 C24 1.363(6) .
C23 H23 0.9300 .
C24 C25 1.379(5) .
C24 H24 0.9300 .
C25 C26 1.367(5) .
C25 N3 1.442(5) .
C26 C27 1.381(5) .
C26 H26 0.9300 .
C27 H27 0.9300 .
C28 C33 1.384(5) .
C28 C29 1.388(5) .
C28 N4 1.429(5) .
C29 C30 1.381(5) .
C29 H29 0.9300 .
C30 C31 1.395(6) .
C30 H30 0.9300 .
C31 C32 1.384(5) .
C31 C34 1.505(6) .
C32 C33 1.378(5) .
C32 H32 0.9300 .
C33 H33 0.9300 .
C34 O12 1.225(5) .
C34 O13 1.255(5) .
C34 Cd1 2.745(4) 6_575
C35 O7 1.225(6) .
C35 N5 1.308(7) .
C35 H35 1.03(7) .
C36A N5 1.496(10) .
C36A H36A 0.9600 .
C36A H36B 0.9600 .
C36A H36C 0.9600 .
C36B N5 1.481(16) .
C36B H36D 0.9600 .
C36B H36E 0.9600 .
C36B H36F 0.9600 .
C37A N5 1.460(10) .
C37A H37A 0.9600 .
C37A H37B 0.9600 .
C37A H37C 0.9600 .
C37B N5 1.509(17) .
C37B H37D 0.9600 .
C37B H37E 0.9600 .
C37B H37F 0.9600 .
C38 O9 1.216(6) .
C38 O8 1.258(6) .
C38 C39 1.535(6) .
C39 C40 1.361(6) .
C39 C44 1.387(6) .
C40 C41 1.397(6) .
C40 H40 0.9300 .
C41 C42 1.362(7) .
C41 H41 0.9300 .
C42 C43 1.355(7) .
C42 N7 1.435(5) .
C43 C44 1.380(6) .
C43 H43 0.9300 .
C44 H44 0.9300 .
C45 O15 1.247(6) .
C45 O11 1.270(6) .
C45 C46 1.519(6) .
C45 Cd2 2.694(5) 6_545
C46 C47 1.355(7) .
C46 C51 1.370(7) .
C47 C48 1.397(7) .
C47 H47 0.9300 .
C48 C49 1.365(7) .
C48 H48 0.9300 .
C49 C50 1.378(7) .
C49 N8 1.428(6) .
C50 C51 1.393(7) .
C50 H50 0.9300 .
C51 H51 0.9300 .
C52 C54 1.334(6) .
C52 N7 1.380(6) .
C52 H52 0.9300 .
C53 N7 1.332(6) .
C53 N8 1.345(6) .
C53 H53 0.9300 .
C54 N8 1.391(6) .
C54 H54 0.9300 .
N6 O1 1.139(7) .
N6 O3A 1.321(14) .
N6 O2B 1.299(12) .
N6 O3B 1.361(13) .
N6 O2A 1.619(12) .
O11 Cd2 2.427(3) 6_545
O12 Cd1 2.558(3) 6_575
O13 Cd1 2.270(3) 6_575
O15 Cd2 2.303(3) 6_545

loop_
_platon_squeeze_void_nr
_platon_squeeze_void_average_x
_platon_squeeze_void_average_y
_platon_squeeze_void_average_z
_platon_squeeze_void_volume
_platon_squeeze_void_count_electrons
1 0.500 0.609 0.250 1372 228
2 1.000 0.109 0.250 1372 228
3 0.500 0.387 0.750 1372 229
4 1.000 0.887 0.750 1372 229
